data_2006610
loop_
_publ_author_name
'Sakagami, Narumi'
'Homma, Jun-ichi'
'Konno, Takumi'
'Okamoto, Ken-ichi'

_publ_contact_author
;
Dr. Ken-ichi Okamoto
Department of Chemistry
University of Tsukuba
Tsukuba
Ibaraki 305
Japan
;
_publ_section_title
;
 Potassium Diaqua(ethylenediaminetetraacetato)ytterbate(III)
 Pentahydrate
;
_journal_issue 10
_journal_name_full 'Acta Crystallographica Section C'
_journal_page_first 1376
_journal_page_last 1378
_journal_paper_doi 10.1107/S0108270197006094
_journal_volume 53
_journal_year 1997
_chemical_formula_moiety 'K [Yb (C10 H12 N2 O8)(H2 O)2], 5H2 O'
_chemical_formula_sum 'C10 H26 K N2 O15 Yb'
_chemical_formula_weight 626.46
_space_group_IT_number 2
_symmetry_cell_setting triclinic
_symmetry_space_group_name_Hall '-P 1'
_symmetry_space_group_name_H-M 'P -1'
_cell_angle_alpha 98.89(2)
_cell_angle_beta 114.81(2)
_cell_angle_gamma 83.16(2)
_cell_formula_units_Z 2
_cell_length_a 9.097(2)
_cell_length_b 13.940(2)
_cell_length_c 8.933(3)
_cell_measurement_reflns_used 25
_cell_measurement_temperature 296
_cell_measurement_theta_max 15.0
_cell_measurement_theta_min 14.9
_cell_volume 1014.0(5)
_computing_cell_refinement 'MSC/AFC Diffractometer Control Software'
_computing_data_collection
;
MSC/AFC Diffractometer Control Software (Molecular Structure Corporation,
1992)
;
_computing_data_reduction 'TEXSAN (Molecular Structure Corporation, 1995)'
_computing_molecular_graphics 'ORTEPII (Johnson, 1976), TEXSAN'
_computing_publication_material TEXSAN
_computing_structure_refinement TEXSAN
_computing_structure_solution 'SIR92 (Altomare et al., 1994), TEXSAN'
_diffrn_ambient_temperature 296
_diffrn_measurement_device 'Rigaku AFC7S'
_diffrn_measurement_method \w-2\q
_diffrn_radiation_monochromator graphite
_diffrn_radiation_source 'Rigaku sealed tube'
_diffrn_radiation_type 'Mo K\a'
_diffrn_radiation_wavelength 0.7107
_diffrn_reflns_av_R_equivalents 1.33
_diffrn_reflns_av_sigmaI/netI 0.027
_diffrn_reflns_limit_h_max 11
_diffrn_reflns_limit_h_min 0
_diffrn_reflns_limit_k_max 18
_diffrn_reflns_limit_k_min -17
_diffrn_reflns_limit_l_max 10
_diffrn_reflns_limit_l_min -11
_diffrn_reflns_number 4957
_diffrn_reflns_reduction_process 'Lp corrections applied'
_diffrn_reflns_theta_max 27.49
_diffrn_reflns_theta_min 2.47
_diffrn_standards_decay_% 4.87
_diffrn_standards_interval_count 150
_diffrn_standards_number 3
_exptl_absorpt_coefficient_mu 4.89
_exptl_absorpt_correction_T_max 0.376
_exptl_absorpt_correction_T_min 0.326
_exptl_absorpt_correction_type '\y scans (North, Phillips & Mathews, 1968)'
_exptl_crystal_colour colourless
_exptl_crystal_density_diffrn 2.052
_exptl_crystal_density_meas ?
_exptl_crystal_description stick
_exptl_crystal_F_000 618.00
_exptl_crystal_size_max 0.25
_exptl_crystal_size_mid 0.25
_exptl_crystal_size_min 0.20
_refine_diff_density_max 0.49
_refine_diff_density_min -2.46
_refine_ls_extinction_method none
_refine_ls_goodness_of_fit_obs 1.007
_refine_ls_hydrogen_treatment noref
_refine_ls_matrix_type full
_refine_ls_number_constraints 0
_refine_ls_number_parameters 262
_refine_ls_number_reflns 4384
_refine_ls_number_restraints 0
_refine_ls_R_factor_obs .0262
_refine_ls_shift/esd_max 0.0471
_refine_ls_shift/esd_mean 0.0035
_refine_ls_structure_factor_coef F
_refine_ls_weighting_details 'w = 1/[\s^2^(Fo) + 0.00053|Fo|^2^]'
_refine_ls_weighting_scheme calc
_refine_ls_wR_factor_obs .0380
_reflns_number_observed 4385
_reflns_number_total 4664
_reflns_observed_criterion >3.0sigma(I)
_cod_data_source_file oa1022.cif
_cod_data_source_block KYbEDTA
_cod_depositor_comments
;
The following automatic conversions were performed:

'_exptl_crystal_density_meas' value 'not measured' was changed to '?'
- the value is perceived as not measured.

Automatic conversion script
Id: cif_fix_values 3008 2015-01-20 13:52:24Z robertas 

The following automatic conversions were performed:

'_refine_ls_weighting_scheme' value 'w = 1/[\s^2^(Fo) +
0.00053|Fo|^2^]' was changed to 'calc'. New tag
'_refine_ls_weighting_details' was created. The value of the new tag
was set to 'w = 1/[\s^2^(Fo) + 0.00053|Fo|^2^]'.

Automatic conversion script
Id: cif_fix_values 3143 2015-03-26 13:38:13Z robertas 
;
_cod_original_sg_symbol_H-M 'P -1       '
_cod_original_formula_sum 'C10 H26 N2 O15 Yb K'
_cod_database_code 2006610

loop_
_symmetry_equiv_pos_as_xyz
'  +x,  +y,  +z'
'  -x,  -y,  -z'

loop_
_atom_site_aniso_label
_atom_site_aniso_U_11
_atom_site_aniso_U_22
_atom_site_aniso_U_33
_atom_site_aniso_U_12
_atom_site_aniso_U_13
_atom_site_aniso_U_23
Yb .02112(9) .01652(9) .01704(9) -.00007(5) .00795(6) .00259(5)
K .0334(4) .0359(4) .0311(4) -.0062(3) .0128(3) .0019(3)
O1 .0410(10) .0210(10) .0190(10) .0031(10) .0117(10) .0032(9)
O2 .0250(10) .0240(10) .0320(10) -.0031(9) .0098(9) -.0024(9)
O3 .0260(10) .0300(10) .0320(10) -.0046(10) .0080(10) .0100(10)
O4 .0310(10) .0210(10) .0210(10) .0023(9) .0108(9) .0047(8)
O5 .046(2) .0330(10) .0240(10) -.0030(10) .0100(10) .0010(10)
O6 .033(2) .065(2) .086(3) -.015(2) .030(2) -.026(2)
O7 .044(2) .0370(10) .0290(10) -.0180(10) .0090(10) .0030(10)
O8 .0350(10) .0310(10) .0220(10) .0020(10) .0070(10) -.0012(10)
O9 .0340(10) .0180(10) .0340(10) -.0028(9) .0110(10) .0071(9)
O10 .0250(10) .0320(10) .0310(10) .0057(10) .0065(10) .0010(10)
O11 .050(2) .045(2) .039(2) -.0180(10) .0100(10) .0100(10)
O12 .036(2) .045(2) .045(2) -.0030(10) .0060(10) .0130(10)
O13 .046(2) .068(2) .048(2) .001(2) .0040(10) .025(2)
O14 .088(3) .080(3) .064(3) -.045(3) .029(2) .000(2)
O15 .079(3) .072(3) .071(3) -.024(2) .031(2) .023(2)
N1 .0280(10) .0240(10) .0200(10) .0000(10) .0100(10) .0010(10)
N2 .0270(10) .0170(10) .0190(10) -.0007(10) .0080(10) .0004(9)
C1 .038(2) .0170(10) .028(2) .0030(10) .0140(10) .0000(10)
C2 .035(2) .023(2) .0240(10) .0080(10) .0140(10) .0060(10)
C3 .036(2) .026(2) .0180(10) -.0010(10) .0090(10) -.0030(10)
C4 .027(2) .026(2) .024(2) -.0030(10) .0130(10) .0000(10)
C5 .034(2) .042(2) .034(2) .000(2) .023(2) .003(2)
C6 .026(2) .031(2) .039(2) -.0020(10) .0150(10) .0040(10)
C7 .036(2) .027(2) .0210(10) -.0100(10) .0110(10) .0020(10)
C8 .027(2) .027(2) .0220(10) -.0030(10) .0130(10) .0020(10)
C9 .029(2) .0230(10) .0180(10) .0050(10) .0070(10) .0050(10)
C10 .0230(10) .0230(10) .0190(10) .0000(10) .0080(10) .0030(10)

loop_
_atom_site_label
_atom_site_fract_x
_atom_site_fract_y
_atom_site_fract_z
_atom_site_U_iso_or_equiv
_atom_site_thermal_displace_type
_atom_site_calc_flag
_atom_site_calc_attached_atom
_atom_site_refinement_flags
_atom_site_occupancy
Yb .424630(10) .163648(8) 1.297250(10) .01813(5) Uani d . . 1.00
K .72402(10) .07867(6) 1.05241(10) .0333(2) Uani d . . 1.00
O1 .5009(3) .1498(2) 1.5712(3) .0273(6) Uani d . . 1.00
O2 .1512(3) .1699(2) 1.1914(3) .0279(6) Uani d . . 1.00
O3 .6249(3) .2662(2) 1.3837(3) .0295(6) Uani d . . 1.00
O4 .4012(3) .1136(2) 1.0304(3) .0242(5) Uani d . . 1.00
O5 .5899(4) .2203(2) 1.8316(3) .0357(7) Uani d . . 1.00
O6 -.0780(4) .2156(3) 1.2229(5) .0620(10) Uani d . . 1.00
O7 .7228(4) .4019(2) 1.3718(3) .0374(7) Uani d . . 1.00
O8 .2618(4) .1235(2) .7594(3) .0316(7) Uani d . . 1.00
O9 .3457(3) .0071(2) 1.2777(3) .0289(6) Uani d . . 1.00
O10 .6622(3) .0630(2) 1.3428(3) .0321(6) Uani d . . 1.00
O11 .9721(4) .0619(2) .8749(4) .0450(8) Uani d . . 1.00
O12 .9213(4) .1510(2) .5943(4) .0444(8) Uani d . . 1.00
O13 .9316(4) .3671(3) .6821(4) .0574(10) Uani d . . 1.00
O14 .8185(6) .3701(4) .9263(6) .0750(10) Uani d . . 1.00
O15 1.1849(6) .4933(3) .8147(6) .0700(10) Uani d . . 1.00
N1 .3229(4) .3071(2) 1.4415(4) .0239(7) Uani d . . 1.00
N2 .3402(3) .3024(2) 1.1202(3) .0218(6) Uani d . . 1.00
C1 .3044(4) .3966(2) 1.3622(4) .0283(8) Uani d . . 1.00
C2 .2349(4) .3763(2) 1.1745(4) .0271(8) Uani d . . 1.00
C3 .4381(4) .3196(2) 1.6174(4) .0276(8) Uani d . . 1.00
C4 .5152(4) .2227(2) 1.6819(4) .0251(8) Uani d . . 1.00
C5 .1630(5) .2808(3) 1.4274(5) .0337(9) Uani d . . 1.00
C6 .0683(4) .2182(3) 1.2679(5) .0310(9) Uani d . . 1.00
C7 .4891(4) .3439(3) 1.1385(4) .0273(8) Uani d . . 1.00
C8 .6230(4) .3391(2) 1.3114(4) .0244(8) Uani d . . 1.00
C9 .2491(4) .2620(2) .9449(4) .0246(7) Uani d . . 1.00
C10 .3109(4) .1583(2) .9081(4) .0216(7) Uani d . . 1.00
H1 .2164 .4591 1.3966 .0406 Uiso calc . . 1.00
H2 .4065 .4069 1.3966 .0341 Uiso calc . . 1.00
H3 .2118 .4414 1.1277 .0247 Uiso calc . . 1.00
H4 .1172 .3537 1.1271 .0310 Uiso calc . . 1.00
H5 .5354 .3555 1.6257 .0267 Uiso calc . . 1.00
H6 .3935 .3432 1.6659 .0610 Uiso calc . . 1.00
H7 .1605 .2358 1.5146 .0603 Uiso calc . . 1.00
H8 .0892 .3347 1.4465 .0483 Uiso calc . . 1.00
H9 .5409 .2999 1.0783 .0393 Uiso calc . . 1.00
H10 .4531 .4090 1.1030 .0217 Uiso calc . . 1.00
H11 .1447 .2589 .9230 .0309 Uiso calc . . 1.00
H12 .2375 .3129 .8500 .0564 Uiso calc . . 1.00
H13 .4076 -.0301 1.3423 .0258 Uiso calc . . 1.00
H14 .2646 -.0187 1.2567 .0845 Uiso calc . . 1.00
H15 .7351 .0744 1.4141 .0493 Uiso calc . . 1.00
H16 .6662 .0056 1.3191 .0560 Uiso calc . . 1.00
H111 .9731 .1054 .8228 .0849 Uiso calc . . 1.00
H112 1.0058 .0897 .9584 .0508 Uiso calc . . 1.00
H121 1.0073 .1513 .6063 .0166 Uiso calc . . 1.00
H122 .8953 .2147 .5863 .0490 Uiso calc . . 1.00
H131 .9824 .4155 .7110 .0499 Uiso calc . . 1.00
H132 .8718 .3794 .5852 .0551 Uiso calc . . 1.00
H141 .8290 .3705 .8423 .0741 Uiso calc . . 1.00
H142 .7563 .3242 .9168 .0707 Uiso calc . . 1.00
H151 1.0779 .5121 .7804 .0554 Uiso calc . . 1.00
H152 1.1999 .5265 .7224 .0583 Uiso calc . . 1.00

loop_
_atom_type_symbol
_atom_type_scat_dispersion_real
_atom_type_scat_dispersion_imag
_atom_type_scat_source
Yb -0.385 5.549
;International Tables for Crystallography
(1992, Vol. C, Tables 4.2.6.8 and 6.1.1.1)
;
K 0.200 0.250
;International Tables for Crystallography
(1992, Vol. C, Tables 4.2.6.8 and 6.1.1.1)
;
C 0.003 0.002
;International Tables for Crystallography
(1992, Vol. C, Tables 4.2.6.8 and 6.1.1.1)
;
H 0.000 0.000
;International Tables for Crystallography
(1992, Vol. C, Table 6.1.1.2)
;
N 0.006 0.003
;International Tables for Crystallography
(1992, Vol. C, Tables 4.2.6.8 and 6.1.1.1)
;
O 0.011 0.006
;International Tables for Crystallography
(1992, Vol. C, Tables 4.2.6.8 and 6.1.1.1)
;

loop_
_geom_angle_atom_site_label_1
_geom_angle_atom_site_label_2
_geom_angle_atom_site_label_3
_geom_angle_site_symmetry_1
_geom_angle_site_symmetry_3
_geom_angle
_geom_angle_publ_flag
O1 Yb O2 . . 103.78(9) yes
O1 Yb O3 . . 86.20(9) yes
O1 Yb O4 . . 155.86(9) yes
O1 Yb O9 . . 79.81(9) yes
O1 Yb O10 . . 81.35(9) yes
O1 Yb N1 . . 67.69(9) yes
O1 Yb N2 . . 135.71(8) yes
O2 Yb O3 . . 138.74(9) yes
O2 Yb O4 . . 86.85(9) yes
O2 Yb O9 . . 72.16(9) yes
O2 Yb O10 . . 145.61(9) yes
O2 Yb N1 . . 70.26(9) yes
O2 Yb N2 . . 76.39(9) yes
O3 Yb O4 . . 100.15(9) yes
O3 Yb O9 . . 148.77(9) yes
O3 Yb O10 . . 74.90(9) yes
O3 Yb N1 . . 77.34(10) yes
O3 Yb N2 . . 69.32(9) yes
O4 Yb O9 . . 83.07(9) yes
O4 Yb O10 . . 77.95(9) yes
O4 Yb N1 . . 136.36(9) yes
O4 Yb N2 . . 67.51(8) yes
O9 Yb O10 . . 75.47(9) yes
O9 Yb N1 . . 121.35(10) yes
O9 Yb N2 . . 137.71(9) yes
O10 Yb N1 . . 139.37(9) yes
O10 Yb N2 . . 123.58(9) yes
N1 Yb N2 . . 71.15(9) yes
O4 K O4 . 2_657 75.81(7) no
O4 K O5 . 1_554 76.63(8) no
O4 K O6 . 1_655 115.95(9) no
O4 K O9 . 2_657 98.97(7) no
O4 K O10 . . 61.01(7) no
O4 K O11 . . 148.93(8) no
O4 K O11 . 2_757 147.91(8) no
O4 K O5 2_657 1_554 121.26(8) no
O4 K O6 2_657 1_655 157.10(10) no
O4 K O9 2_657 2_657 64.81(7) no
O4 K O10 2_657 . 78.92(7) no
O4 K O11 2_657 . 103.57(8) no
O4 K O11 2_657 2_757 75.65(8) no
O5 K O6 1_554 1_655 81.40(10) no
O5 K O9 1_554 2_657 69.76(8) no
O5 K O10 1_554 . 127.20(9) no
O5 K O11 1_554 . 77.62(9) no
O5 K O11 1_554 2_757 131.75(9) no
O6 K O9 1_655 2_657 127.70(10) no
O6 K O10 1_655 . 89.80(10) no
O6 K O11 1_655 . 76.67(10) no
O6 K O11 1_655 2_757 86.80(10) no
O9 K O10 2_657 . 142.41(8) no
O9 K O11 2_657 . 55.47(8) no
O9 K O11 2_657 2_757 81.81(8) no
O10 K O11 . . 150.03(8) no
O10 K O11 . 2_757 99.15(8) no
O11 K O11 . 2_757 54.13(10) no
Yb O1 C4 . . 123.6(2) no
Yb O2 C6 . . 123.0(2) no
Yb O3 C8 . . 125.2(2) no
Yb O4 K . . 106.03(9) no
Yb O4 K . 2_657 105.31(8) no
Yb O4 C10 . . 123.1(2) no
K O4 K . 2_657 104.19(7) no
K O4 C10 . . 112.1(2) no
K O4 C10 2_657 . 104.3(2) no
K O5 C4 1_556 . 137.7(3) no
K O6 C6 1_455 . 131.3(3) no
Yb O9 K . 2_657 106.50(9) no
Yb O10 K . . 102.60(9) no
K O11 K . 2_757 125.86(10) no
Yb N1 C1 . . 111.2(2) no
Yb N1 C3 . . 108.2(2) no
Yb N1 C5 . . 105.4(2) no
C1 N1 C3 . . 110.9(3) no
C1 N1 C5 . . 110.9(3) no
C3 N1 C5 . . 110.1(3) no
Yb N2 C2 . . 109.8(2) no
Yb N2 C7 . . 107.5(2) no
Yb N2 C9 . . 107.9(2) no
C2 N2 C7 . . 111.5(3) no
C2 N2 C9 . . 109.9(3) no
C7 N2 C9 . . 110.1(2) no
N1 C1 C2 . . 111.9(3) no
N2 C2 C1 . . 110.8(3) no
N1 C3 C4 . . 112.2(3) no
O1 C4 O5 . . 124.9(3) no
O1 C4 C3 . . 116.0(3) no
O5 C4 C3 . . 119.1(3) no
N1 C5 C6 . . 114.3(3) no
O2 C6 O6 . . 124.9(4) no
O2 C6 C5 . . 116.3(3) no
O6 C6 C5 . . 118.7(3) no
N2 C7 C8 . . 112.1(3) no
O3 C8 O7 . . 124.2(3) no
O3 C8 C7 . . 115.8(3) no
O7 C8 C7 . . 120.0(3) no
N2 C9 C10 . . 111.9(2) no
O4 C10 O8 . . 125.5(3) no
O4 C10 C9 . . 117.5(3) no
O8 C10 C9 . . 116.9(3) no

loop_
_geom_bond_atom_site_label_1
_geom_bond_atom_site_label_2
_geom_bond_site_symmetry_1
_geom_bond_site_symmetry_2
_geom_bond_distance
_geom_bond_publ_flag
Yb O1 . . 2.279(2) yes
Yb O2 . . 2.256(2) yes
Yb O3 . . 2.249(2) yes
Yb O4 . . 2.304(2) yes
Yb O9 . . 2.337(2) yes
Yb O10 . . 2.350(2) yes
Yb N1 . . 2.506(3) yes
Yb N2 . . 2.531(3) yes
K O4 . . 2.847(3) no
K O4 . 2_657 2.904(3) no
K O5 . 1_554 2.808(3) no
K O6 . 1_655 2.612(3) no
K O9 . 2_657 2.837(3) no
K O10 . . 2.919(3) no
K O11 . . 3.229(3) no
K O11 . 2_757 3.082(4) no
O1 C4 . . 1.281(4) no
O2 C6 . . 1.288(4) no
O3 C8 . . 1.281(4) no
O4 C10 . . 1.262(4) no
O5 C4 . . 1.224(4) no
O6 C6 . . 1.222(5) no
O7 C8 . . 1.230(4) no
O8 C10 . . 1.247(4) no
N1 C1 . . 1.487(4) no
N1 C3 . . 1.474(4) no
N1 C5 . . 1.491(5) no
N2 C2 . . 1.488(4) no
N2 C7 . . 1.472(4) no
N2 C9 . . 1.485(4) no
C1 C2 . . 1.516(5) no
C3 C4 . . 1.523(5) no
C5 C6 . . 1.516(5) no
C7 C8 . . 1.519(5) no
C9 C10 . . 1.525(4) no
